data_8106572
loop_
_publ_author_name
'Song, Rui'
'Zhou, Bo'
'Shao, Rui-Xin'

_publ_section_title
;
 Crystal structure of
 3,3-dimethyl-3,4-dihydro-1H-benzo[c]chromene-1,6(2H)-dione, C15H14O3
;
_journal_issue 3
_journal_name_full 'Zeitschrift f\"ur Kristallographie - New Crystal Structures'
_journal_page_first 469
_journal_page_last 470
_journal_paper_doi 10.1515/ncrs-2016-0322
_journal_volume 232
_journal_year 2017
_chemical_formula_sum 'C15 H14 O3'
_chemical_formula_weight 242.26
_space_group_IT_number 14
_space_group_name_Hall '-P 2ybc'
_space_group_name_H-M_alt 'P 1 21/c 1'
_symmetry_cell_setting monoclinic
_symmetry_space_group_name_H-M 'P 1 21/c 1'
_atom_sites_solution_hydrogens geom
_atom_sites_solution_primary direct
_atom_sites_solution_secondary difmap
_cell_angle_alpha 90.00
_cell_angle_beta 105.3680(10)
_cell_angle_gamma 90.00
_cell_formula_units_Z 4
_cell_length_a 9.0972(11)
_cell_length_b 11.1576(14)
_cell_length_c 12.5933(16)
_cell_measurement_reflns_used 3429
_cell_measurement_temperature 296(2)
_cell_measurement_theta_max 27.62
_cell_measurement_theta_min 2.48
_cell_volume 1232.6(3)
_computing_cell_refinement 'SMART (Bruker, 2007) [10]'
_computing_data_collection 'SMART (Bruker, 2007) [10]'
_computing_data_reduction 'SAINT (Bruker, 2007) [10]'
_computing_molecular_graphics 'Diamond 3.2i [12]'
_computing_publication_material 'SHELXL-2013 [11]'
_computing_structure_refinement 'SHELXL-2013 [11]'
_computing_structure_solution 'SHELXS-2013 [11]'
_diffrn_ambient_temperature 296(2)
_diffrn_measured_fraction_theta_full 1.000
_diffrn_measured_fraction_theta_max 1.000
_diffrn_measurement_device_type 'Bruker SMART CCD area detector'
_diffrn_measurement_method 'phi and omega scans'
_diffrn_radiation_monochromator graphite
_diffrn_radiation_source 'fine-focus sealed tube'
_diffrn_radiation_type MoK\a
_diffrn_radiation_wavelength 0.71073
_diffrn_reflns_av_R_equivalents 0.0187
_diffrn_reflns_av_sigmaI/netI 0.0157
_diffrn_reflns_limit_h_max 10
_diffrn_reflns_limit_h_min -11
_diffrn_reflns_limit_k_max 13
_diffrn_reflns_limit_k_min -13
_diffrn_reflns_limit_l_max 15
_diffrn_reflns_limit_l_min -15
_diffrn_reflns_number 9045
_diffrn_reflns_theta_full 25.50
_diffrn_reflns_theta_max 25.50
_diffrn_reflns_theta_min 2.32
_diffrn_standards_number 0
_exptl_absorpt_coefficient_mu 0.090
_exptl_absorpt_correction_T_max 0.9813
_exptl_absorpt_correction_T_min 0.9656
_exptl_absorpt_correction_type multi-scan
_exptl_absorpt_process_details '(SADABS; Bruker, 2007)'
_exptl_crystal_colour colourless
_exptl_crystal_density_diffrn 1.306
_exptl_crystal_density_method 'not measured'
_exptl_crystal_description block
_exptl_crystal_F_000 512
_exptl_crystal_size_max 0.39
_exptl_crystal_size_mid 0.37
_exptl_crystal_size_min 0.21
_refine_diff_density_max 0.127
_refine_diff_density_min -0.174
_refine_diff_density_rms 0.033
_refine_ls_extinction_method none
_refine_ls_goodness_of_fit_ref 1.060
_refine_ls_hydrogen_treatment constr
_refine_ls_matrix_type full
_refine_ls_number_parameters 165
_refine_ls_number_reflns 2292
_refine_ls_number_restraints 0
_refine_ls_restrained_S_all 1.060
_refine_ls_R_factor_all 0.0507
_refine_ls_R_factor_gt 0.0393
_refine_ls_shift/su_max 0.000
_refine_ls_shift/su_mean 0.000
_refine_ls_structure_factor_coef Fsqd
_refine_ls_weighting_details 'calc w=1/[\s^2^(Fo^2^)+(0.0620P)^2^+0.1980P] where P=(Fo^2^+2Fc^2^)/3'
_refine_ls_weighting_scheme calc
_refine_ls_wR_factor_gt 0.1086
_refine_ls_wR_factor_ref 0.1190
_reflns_number_gt 1814
_reflns_number_total 2292
_reflns_threshold_expression >2sigma(I)
_cod_data_source_file suppl_ncrs-2016-0322_suppl.cif
_cod_data_source_block a
_cod_depositor_comments
;
The following automatic conversions were performed:

data item '_symmetry_cell_setting' value 'Monoclinic' was changed to
'monoclinic' in accordance with the built-in table derived from the
CIF Core dictionary named 'cif_core.dic' version 2.4.5 last updated
on 2014-11-21.

Automatic conversion script
Id: cif_fix_values 8738 2021-04-28 16:35:53Z antanas 
;
_cod_original_sg_symbol_H-M P2(1)/c
_cod_database_code 8106572

loop_
_symmetry_equiv_pos_as_xyz
'x, y, z'
'-x, y+1/2, -z+1/2'
'-x, -y, -z'
'x, -y-1/2, z-1/2'

loop_
_atom_site_label
_atom_site_type_symbol
_atom_site_fract_x
_atom_site_fract_y
_atom_site_fract_z
_atom_site_U_iso_or_equiv
_atom_site_adp_type
_atom_site_occupancy
_atom_site_symmetry_multiplicity
_atom_site_calc_flag
_atom_site_refinement_flags
_atom_site_disorder_assembly
_atom_site_disorder_group
C1 C 0.69207(14) 0.54295(12) 0.07025(11) 0.0400(3) Uani 1 1 d . . .
C2 C 0.62058(15) 0.58238(13) 0.14993(11) 0.0437(3) Uani 1 1 d . . .
C3 C 0.56995(17) 0.70003(14) 0.15153(14) 0.0542(4) Uani 1 1 d . . .
H3 H 0.5225 0.7240 0.2050 0.065 Uiso 1 1 calc R . .
C4 C 0.59008(18) 0.78018(14) 0.07441(15) 0.0611(5) Uani 1 1 d . . .
H4 H 0.5576 0.8591 0.0756 0.073 Uiso 1 1 calc R . .
C5 C 0.65910(19) 0.74290(15) -0.00523(15) 0.0629(5) Uani 1 1 d . . .
H5 H 0.6719 0.7974 -0.0579 0.075 Uiso 1 1 calc R . .
C6 C 0.70941(18) 0.62694(14) -0.00845(13) 0.0529(4) Uani 1 1 d . . .
H6 H 0.7552 0.6041 -0.0631 0.064 Uiso 1 1 calc R . .
C7 C 0.74262(14) 0.41814(12) 0.07414(10) 0.0394(3) Uani 1 1 d . . .
C8 C 0.71851(15) 0.34582(12) 0.15342(11) 0.0422(3) Uani 1 1 d . . .
C9 C 0.75956(18) 0.21702(14) 0.16971(13) 0.0531(4) Uani 1 1 d . . .
H9A H 0.6720 0.1687 0.1334 0.064 Uiso 1 1 calc R . .
H9B H 0.7851 0.1987 0.2478 0.064 Uiso 1 1 calc R . .
C10 C 0.89353(19) 0.18408(14) 0.12442(13) 0.0537(4) Uani 1 1 d . . .
C11 C 0.8597(2) 0.23314(14) 0.00726(12) 0.0545(4) Uani 1 1 d . . .
H11A H 0.9483 0.2197 -0.0203 0.065 Uiso 1 1 calc R . .
H11B H 0.7758 0.1878 -0.0389 0.065 Uiso 1 1 calc R . .
C12 C 0.81965(17) 0.36456(13) -0.00448(11) 0.0470(4) Uani 1 1 d . . .
C13 C 0.9096(3) 0.04775(17) 0.12491(19) 0.0950(7) Uani 1 1 d . . .
H13A H 0.9234 0.0182 0.1985 0.143 Uiso 1 1 calc R . .
H13B H 0.9962 0.0263 0.0989 0.143 Uiso 1 1 calc R . .
H13C H 0.8191 0.0131 0.0776 0.143 Uiso 1 1 calc R . .
C14 C 1.0404(2) 0.2398(2) 0.19567(16) 0.0758(6) Uani 1 1 d . . .
H14A H 1.0320 0.3256 0.1925 0.114 Uiso 1 1 calc R . .
H14B H 1.1250 0.2152 0.1687 0.114 Uiso 1 1 calc R . .
H14C H 1.0563 0.2136 0.2705 0.114 Uiso 1 1 calc R . .
C15 C 0.60058(17) 0.50123(14) 0.23541(12) 0.0512(4) Uani 1 1 d . . .
O1 O 0.64985(12) 0.38465(9) 0.23165(8) 0.0522(3) Uani 1 1 d . . .
O2 O 0.54748(16) 0.52519(12) 0.31087(11) 0.0803(4) Uani 1 1 d . . .
O3 O 0.84832(17) 0.42166(11) -0.07884(10) 0.0750(4) Uani 1 1 d . . .

loop_
_atom_site_aniso_label
_atom_site_aniso_U_11
_atom_site_aniso_U_22
_atom_site_aniso_U_33
_atom_site_aniso_U_23
_atom_site_aniso_U_13
_atom_site_aniso_U_12
C1 0.0354(7) 0.0414(8) 0.0405(7) -0.0024(6) 0.0051(5) -0.0031(5)
C2 0.0369(7) 0.0454(8) 0.0469(8) -0.0060(6) 0.0075(6) -0.0038(6)
C3 0.0457(8) 0.0513(9) 0.0646(10) -0.0114(7) 0.0132(7) 0.0026(7)
C4 0.0545(9) 0.0431(8) 0.0816(12) -0.0018(8) 0.0110(9) 0.0065(7)
C5 0.0659(10) 0.0495(10) 0.0727(11) 0.0150(8) 0.0173(9) 0.0033(8)
C6 0.0576(9) 0.0490(9) 0.0544(9) 0.0058(7) 0.0186(7) 0.0021(7)
C7 0.0399(7) 0.0413(7) 0.0362(7) -0.0012(5) 0.0085(6) -0.0014(6)
C8 0.0431(7) 0.0449(8) 0.0399(7) -0.0030(6) 0.0131(6) -0.0018(6)
C9 0.0649(10) 0.0464(9) 0.0510(9) 0.0075(7) 0.0209(7) 0.0017(7)
C10 0.0660(10) 0.0467(9) 0.0509(9) 0.0048(7) 0.0196(7) 0.0129(7)
C11 0.0683(10) 0.0510(9) 0.0470(8) -0.0045(7) 0.0202(7) 0.0069(7)
C12 0.0530(8) 0.0501(9) 0.0382(7) -0.0020(6) 0.0125(6) -0.0008(6)
C13 0.151(2) 0.0535(11) 0.0966(16) 0.0141(10) 0.0601(15) 0.0309(13)
C14 0.0597(11) 0.0965(15) 0.0658(11) 0.0098(10) 0.0072(9) 0.0187(10)
C15 0.0554(8) 0.0518(9) 0.0509(9) -0.0088(7) 0.0219(7) -0.0024(7)
O1 0.0644(7) 0.0505(6) 0.0495(6) 0.0021(5) 0.0288(5) 0.0012(5)
O2 0.1132(11) 0.0711(9) 0.0769(8) -0.0084(6) 0.0606(8) 0.0033(7)
O3 0.1206(11) 0.0621(7) 0.0586(7) 0.0082(6) 0.0522(7) 0.0103(7)

loop_
_atom_type_symbol
_atom_type_description
_atom_type_scat_dispersion_real
_atom_type_scat_dispersion_imag
_atom_type_scat_source
C C 0.0033 0.0016 'International Tables Vol C Tables 4.2.6.8 and 6.1.1.4'
H H 0.0000 0.0000 'International Tables Vol C Tables 4.2.6.8 and 6.1.1.4'
O O 0.0106 0.0060 'International Tables Vol C Tables 4.2.6.8 and 6.1.1.4'

loop_
_geom_angle_atom_site_label_1
_geom_angle_atom_site_label_2
_geom_angle_atom_site_label_3
_geom_angle
_geom_angle_site_symmetry_1
_geom_angle_site_symmetry_3
C2 C1 C6 117.13(13) . .
C2 C1 C7 118.39(12) . .
C6 C1 C7 124.49(13) . .
C3 C2 C1 121.56(14) . .
C3 C2 C15 117.98(14) . .
C1 C2 C15 120.45(13) . .
C4 C3 C2 119.92(15) . .
C4 C3 H3 120.0 . .
C2 C3 H3 120.0 . .
C3 C4 C5 119.40(15) . .
C3 C4 H4 120.3 . .
C5 C4 H4 120.3 . .
C6 C5 C4 121.55(16) . .
C6 C5 H5 119.2 . .
C4 C5 H5 119.2 . .
C5 C6 C1 120.43(15) . .
C5 C6 H6 119.8 . .
C1 C6 H6 119.8 . .
C8 C7 C1 118.93(12) . .
C8 C7 C12 116.91(13) . .
C1 C7 C12 124.16(12) . .
C7 C8 O1 122.62(13) . .
C7 C8 C9 126.73(13) . .
O1 C8 C9 110.65(12) . .
C8 C9 C10 112.27(12) . .
C8 C9 H9A 109.1 . .
C10 C9 H9A 109.1 . .
C8 C9 H9B 109.1 . .
C10 C9 H9B 109.1 . .
H9A C9 H9B 107.9 . .
C9 C10 C11 107.42(13) . .
C9 C10 C13 108.91(15) . .
C11 C10 C13 110.82(14) . .
C9 C10 C14 110.09(14) . .
C11 C10 C14 110.01(15) . .
C13 C10 C14 109.55(15) . .
C12 C11 C10 115.14(12) . .
C12 C11 H11A 108.5 . .
C10 C11 H11A 108.5 . .
C12 C11 H11B 108.5 . .
C10 C11 H11B 108.5 . .
H11A C11 H11B 107.5 . .
O3 C12 C7 122.60(14) . .
O3 C12 C11 119.27(13) . .
C7 C12 C11 118.11(12) . .
C10 C13 H13A 109.5 . .
C10 C13 H13B 109.5 . .
H13A C13 H13B 109.5 . .
C10 C13 H13C 109.5 . .
H13A C13 H13C 109.5 . .
H13B C13 H13C 109.5 . .
C10 C14 H14A 109.5 . .
C10 C14 H14B 109.5 . .
H14A C14 H14B 109.5 . .
C10 C14 H14C 109.5 . .
H14A C14 H14C 109.5 . .
H14B C14 H14C 109.5 . .
O2 C15 O1 115.96(14) . .
O2 C15 C2 126.92(15) . .
O1 C15 C2 117.10(12) . .
C8 O1 C15 122.48(11) . .

loop_
_geom_bond_atom_site_label_1
_geom_bond_atom_site_label_2
_geom_bond_distance
_geom_bond_site_symmetry_2
C1 C2 1.4033(19) .
C1 C6 1.403(2) .
C1 C7 1.4634(19) .
C2 C3 1.393(2) .
C2 C15 1.454(2) .
C3 C4 1.368(2) .
C3 H3 0.9300 .
C4 C5 1.381(2) .
C4 H4 0.9300 .
C5 C6 1.377(2) .
C5 H5 0.9300 .
C6 H6 0.9300 .
C7 C8 1.3461(19) .
C7 C12 1.4821(19) .
C8 O1 1.3691(16) .
C8 C9 1.485(2) .
C9 C10 1.521(2) .
C9 H9A 0.9700 .
C9 H9B 0.9700 .
C10 C11 1.527(2) .
C10 C13 1.528(2) .
C10 C14 1.530(3) .
C11 C12 1.509(2) .
C11 H11A 0.9700 .
C11 H11B 0.9700 .
C12 O3 1.2167(18) .
C13 H13A 0.9600 .
C13 H13B 0.9600 .
C13 H13C 0.9600 .
C14 H14A 0.9600 .
C14 H14B 0.9600 .
C14 H14C 0.9600 .
C15 O2 1.2047(18) .
C15 O1 1.3807(18) .

loop_
_geom_torsion_atom_site_label_1
_geom_torsion_atom_site_label_2
_geom_torsion_atom_site_label_3
_geom_torsion_atom_site_label_4
_geom_torsion
_geom_torsion_site_symmetry_1
_geom_torsion_site_symmetry_2
_geom_torsion_site_symmetry_3
_geom_torsion_site_symmetry_4
C6 C1 C2 C3 -0.5(2) . . . .
C7 C1 C2 C3 179.79(12) . . . .
C6 C1 C2 C15 -178.99(12) . . . .
C7 C1 C2 C15 1.28(19) . . . .
C1 C2 C3 C4 -0.2(2) . . . .
C15 C2 C3 C4 178.30(14) . . . .
C2 C3 C4 C5 0.8(2) . . . .
C3 C4 C5 C6 -0.5(2) . . . .
C4 C5 C6 C1 -0.2(2) . . . .
C2 C1 C6 C5 0.7(2) . . . .
C7 C1 C6 C5 -179.58(14) . . . .
C2 C1 C7 C8 0.18(18) . . . .
C6 C1 C7 C8 -179.53(13) . . . .
C2 C1 C7 C12 -179.92(12) . . . .
C6 C1 C7 C12 0.4(2) . . . .
C1 C7 C8 O1 -0.7(2) . . . .
C12 C7 C8 O1 179.36(12) . . . .
C1 C7 C8 C9 179.14(13) . . . .
C12 C7 C8 C9 -0.8(2) . . . .
C7 C8 C9 C10 26.4(2) . . . .
O1 C8 C9 C10 -153.68(12) . . . .
C8 C9 C10 C11 -49.55(17) . . . .
C8 C9 C10 C13 -169.63(15) . . . .
C8 C9 C10 C14 70.23(17) . . . .
C9 C10 C11 C12 52.83(19) . . . .
C13 C10 C11 C12 171.69(15) . . . .
C14 C10 C11 C12 -67.01(18) . . . .
C8 C7 C12 O3 -179.42(14) . . . .
C1 C7 C12 O3 0.7(2) . . . .
C8 C7 C12 C11 2.24(19) . . . .
C1 C7 C12 C11 -177.66(12) . . . .
C10 C11 C12 O3 151.57(16) . . . .
C10 C11 C12 C7 -30.0(2) . . . .
C3 C2 C15 O2 -2.0(2) . . . .
C1 C2 C15 O2 176.53(15) . . . .
C3 C2 C15 O1 179.25(12) . . . .
C1 C2 C15 O1 -2.2(2) . . . .
C7 C8 O1 C15 -0.2(2) . . . .
C9 C8 O1 C15 179.86(13) . . . .
O2 C15 O1 C8 -177.17(14) . . . .
C2 C15 O1 C8 1.7(2) . . . .
